data_7249652
loop_
_publ_author_name
'Han, Jiali'
'Zhu, Shujun'
'Chen, Xinxin'
'Zhou, Haichao'
'Pan, Jianguo'
'Pan, Shangke'

_publ_section_title
;
 Optical properties of [MMim]2[CuI3] crystals with 0D single-core trigonal
 planar structures
;
_journal_name_full CrystEngComm
_journal_paper_doi 10.1039/D4CE00750F
_journal_year 2024
_chemical_formula_moiety 'Cu I3, 2(C5 H9 N2)'
_chemical_formula_sum 'C10 H18 Cu I3 N4'
_chemical_formula_weight 638.52
_space_group_crystal_system monoclinic
_space_group_IT_number 15
_space_group_name_Hall '-C 2yc'
_space_group_name_H-M_alt 'C 1 2/c 1'
_atom_sites_solution_hydrogens geom
_atom_sites_solution_primary dual
_audit_creation_date 2023-08-07
_audit_creation_method
;
Olex2 1.5
(compiled 2022.04.07 svn.rca3783a0 for OlexSys, GUI svn.r6498)
;
_audit_update_record
;
2023-08-08 deposited with the CCDC.	2024-11-04 downloaded from the CCDC.
;
_cell_angle_alpha 90
_cell_angle_beta 103.034(4)
_cell_angle_gamma 90
_cell_formula_units_Z 4
_cell_length_a 8.1644(10)
_cell_length_b 14.9055(16)
_cell_length_c 15.8041(18)
_cell_measurement_reflns_used 5447
_cell_measurement_temperature 193.00
_cell_measurement_theta_max 30.58
_cell_measurement_theta_min 2.73
_cell_volume 1873.7(4)
_computing_cell_refinement 'SAINT V8.40B (Bruker, 2019)'
_computing_data_collection 'APEX4 V2022.10-1 (Bruker, 2022)'
_computing_data_reduction 'SAINT V8.40B (Bruker, 2019)'
_computing_molecular_graphics 'Olex2 1.5 (Dolomanov et al., 2009)'
_computing_publication_material 'Olex2 1.5 (Dolomanov et al., 2009)'
_computing_structure_refinement 'SHELXL 2019/3 (Sheldrick, 2015)'
_computing_structure_solution 'SHELXT 2018/2 (Sheldrick, 2018)'
_diffrn_ambient_temperature 193.00
_diffrn_detector CPAD
_diffrn_detector_area_resol_mean 7.41
_diffrn_detector_type 'Bruker PHOTON 100'
_diffrn_measured_fraction_theta_full 0.989
_diffrn_measured_fraction_theta_max 0.991
_diffrn_measurement_device 'four-circle diffractometer'
_diffrn_measurement_device_type 'Bruker D8 VENTURE TXS PHOTON 100'
_diffrn_measurement_method '\w and \f shutterless scans'
_diffrn_measurement_specimen_support 'nylon loop'
_diffrn_radiation_monochromator 'Helios Multi-layer Optic'
_diffrn_radiation_probe x-ray
_diffrn_radiation_type MoK\a
_diffrn_radiation_wavelength 0.71073
_diffrn_reflns_av_R_equivalents 0.0474
_diffrn_reflns_av_unetI/netI 0.0432
_diffrn_reflns_Laue_measured_fraction_full 0.989
_diffrn_reflns_Laue_measured_fraction_max 0.991
_diffrn_reflns_limit_h_max 11
_diffrn_reflns_limit_h_min -11
_diffrn_reflns_limit_k_max 21
_diffrn_reflns_limit_k_min -20
_diffrn_reflns_limit_l_max 22
_diffrn_reflns_limit_l_min -19
_diffrn_reflns_number 10640
_diffrn_reflns_point_group_measured_fraction_full 0.989
_diffrn_reflns_point_group_measured_fraction_max 0.991
_diffrn_reflns_theta_full 25.242
_diffrn_reflns_theta_max 30.580
_diffrn_reflns_theta_min 2.646
_diffrn_source TXS
_diffrn_source_current 40.0
_diffrn_source_power 1.8
_diffrn_source_type 'Rotaing Anode'
_diffrn_source_voltage 45.0
_diffrn_standards_number 0
_exptl_absorpt_coefficient_mu 6.100
_exptl_absorpt_correction_T_max 0.7461
_exptl_absorpt_correction_T_min 0.5431
_exptl_absorpt_correction_type multi-scan
_exptl_absorpt_process_details
;
SADABS-2016/2 (Bruker,2016/2) was used for absorption correction.
wR2(int) was 0.1250 before and 0.0714 after correction.
The Ratio of minimum to maximum transmission is 0.7279.
The \l/2 correction factor is Not present.
;
_exptl_crystal_density_diffrn 2.264
_exptl_crystal_description block
_exptl_crystal_F_000 1176
_exptl_crystal_size_max 0.13
_exptl_crystal_size_mid 0.12
_exptl_crystal_size_min 0.1
_refine_diff_density_max 0.673
_refine_diff_density_min -1.072
_refine_diff_density_rms 0.140
_refine_ls_extinction_method none
_refine_ls_goodness_of_fit_ref 1.028
_refine_ls_hydrogen_treatment constr
_refine_ls_matrix_type full
_refine_ls_number_parameters 85
_refine_ls_number_reflns 2862
_refine_ls_number_restraints 0
_refine_ls_restrained_S_all 1.028
_refine_ls_R_factor_all 0.0406
_refine_ls_R_factor_gt 0.0322
_refine_ls_shift/su_max 0.001
_refine_ls_shift/su_mean 0.000
_refine_ls_structure_factor_coef Fsqd
_refine_ls_weighting_details 'w=1/[\s^2^(Fo^2^)+(0.0213P)^2^+5.6670P] where P=(Fo^2^+2Fc^2^)/3'
_refine_ls_weighting_scheme calc
_refine_ls_wR_factor_gt 0.0705
_refine_ls_wR_factor_ref 0.0757
_reflns_Friedel_coverage 0.000
_reflns_number_gt 2456
_reflns_number_total 2862
_reflns_threshold_expression 'I > 2\s(I)'
_cod_data_source_file d4ce00750f1.cif
_cod_data_source_block 230805lu_lgpz025964_0m
_cod_depositor_comments
;
The following automatic conversions were performed:

data item '_diffrn_radiation_probe' value 'X-ray' was changed to
'x-ray' in accordance with the
/home/data/users/saulius/crontab/automatic-downloads/rss-feeds/RSC/lib/dictionaries/cif_core.dic
dictionary named 'cif_core.dic' version 2.4.2 last updated on
2011-04-26.

Automatic conversion script
Id: cif_fix_values 8170 2020-07-09 18:12:32Z antanas 
;
_cod_database_code 7249652
_shelx_shelxl_version_number 2019/3
_shelx_space_group_comment
;
The symmetry employed for this shelxl refinement is uniquely defined
by the following loop, which should always be used as a source of
symmetry information in preference to the above space-group names.
They are only intended as comments.
;
_shelx_estimated_absorpt_t_max 0.581
_shelx_estimated_absorpt_t_min 0.504
_olex2_refinement_description
;
1. Fixed Uiso
 At 1.2 times of:
  All C(H) groups
 At 1.5 times of:
  All C(H,H,H) groups
2.a Aromatic/amide H refined with riding coordinates:
 C2(H2), C4(H4), C3(H3)
2.b Idealised Me refined as rotating group:
 C5(H5A,H5B,H5C), C1(H1A,H1B,H1C)
;
_olex2_submission_special_instructions 'No special instructions were received'
_site XU

loop_
_space_group_symop_operation_xyz
'x, y, z'
'-x, y, -z+1/2'
'x+1/2, y+1/2, z'
'-x+1/2, y+1/2, -z+1/2'
'-x, -y, -z'
'x, -y, z-1/2'
'-x+1/2, -y+1/2, -z'
'x+1/2, -y+1/2, z-1/2'

loop_
_atom_site_label
_atom_site_type_symbol
_atom_site_fract_x
_atom_site_fract_y
_atom_site_fract_z
_atom_site_U_iso_or_equiv
_atom_site_adp_type
_atom_site_occupancy
_atom_site_site_symmetry_order
_atom_site_calc_flag
_atom_site_refinement_flags_posn
_atom_site_refinement_flags_adp
_atom_site_refinement_flags_occupancy
_atom_site_disorder_assembly
_atom_site_disorder_group
I2 I 0.38011(3) 0.32864(2) 0.36266(2) 0.03601(8) Uani 1 1 d . . . . .
I1 I 0.500000 0.07530(2) 0.250000 0.04925(11) Uani 1 2 d S T P . .
Cu1 Cu 0.500000 0.24430(4) 0.250000 0.03599(14) Uani 1 2 d S T P . .
N2 N 0.7390(4) 0.49239(19) 0.42284(19) 0.0372(6) Uani 1 1 d . . . . .
N1 N 0.8568(3) 0.36387(19) 0.42160(18) 0.0333(6) Uani 1 1 d . . . . .
C2 C 0.7766(4) 0.4290(2) 0.3717(2) 0.0347(7) Uani 1 1 d . . . . .
H2 H 0.750624 0.429896 0.309987 0.042 Uiso 1 1 calc R U . . .
C4 C 0.7952(5) 0.4661(3) 0.5081(2) 0.0414(8) Uani 1 1 d . . . . .
H4 H 0.783811 0.498739 0.558125 0.050 Uiso 1 1 calc R U . . .
C5 C 0.6453(6) 0.5746(3) 0.3926(3) 0.0554(11) Uani 1 1 d . . . . .
H5A H 0.680327 0.597575 0.341280 0.083 Uiso 1 1 calc R U . . .
H5B H 0.668284 0.619836 0.438751 0.083 Uiso 1 1 calc R U . . .
H5C H 0.524597 0.561411 0.377426 0.083 Uiso 1 1 calc R U . . .
C3 C 0.8686(5) 0.3863(3) 0.5072(2) 0.0407(8) Uani 1 1 d . . . . .
H3 H 0.919448 0.351441 0.556437 0.049 Uiso 1 1 calc R U . . .
C1 C 0.9147(5) 0.2806(3) 0.3895(3) 0.0447(8) Uani 1 1 d . . . . .
H1A H 0.823260 0.236522 0.379168 0.067 Uiso 1 1 calc R U . . .
H1B H 1.010477 0.256957 0.432665 0.067 Uiso 1 1 calc R U . . .
H1C H 0.949285 0.292325 0.335023 0.067 Uiso 1 1 calc R U . . .

loop_
_atom_site_aniso_label
_atom_site_aniso_U_11
_atom_site_aniso_U_22
_atom_site_aniso_U_33
_atom_site_aniso_U_23
_atom_site_aniso_U_13
_atom_site_aniso_U_12
I2 0.04163(13) 0.03811(13) 0.03092(12) -0.00044(7) 0.01374(9) 0.00221(9)
I1 0.0879(3) 0.03302(17) 0.03133(16) 0.000 0.02300(17) 0.000
Cu1 0.0411(3) 0.0368(3) 0.0305(3) 0.000 0.0090(2) 0.000
N2 0.0460(16) 0.0314(14) 0.0351(14) -0.0002(11) 0.0110(12) -0.0033(12)
N1 0.0333(13) 0.0340(14) 0.0332(14) 0.0004(11) 0.0084(11) -0.0029(11)
C2 0.0389(17) 0.0354(16) 0.0293(15) 0.0008(12) 0.0068(13) -0.0041(13)
C4 0.054(2) 0.0437(19) 0.0274(15) -0.0026(13) 0.0115(15) -0.0054(16)
C5 0.075(3) 0.040(2) 0.053(2) 0.0030(17) 0.019(2) 0.014(2)
C3 0.0451(19) 0.048(2) 0.0281(16) 0.0043(13) 0.0061(14) -0.0030(16)
C1 0.0420(19) 0.043(2) 0.051(2) -0.0011(16) 0.0137(17) 0.0063(16)

loop_
_atom_type_symbol
_atom_type_description
_atom_type_scat_dispersion_real
_atom_type_scat_dispersion_imag
_atom_type_scat_source
C C 0.0033 0.0016 'International Tables Vol C Tables 4.2.6.8 and 6.1.1.4'
H H 0.0000 0.0000 'International Tables Vol C Tables 4.2.6.8 and 6.1.1.4'
Cu Cu 0.3201 1.2651 'International Tables Vol C Tables 4.2.6.8 and 6.1.1.4'
I I -0.4742 1.8119 'International Tables Vol C Tables 4.2.6.8 and 6.1.1.4'
N N 0.0061 0.0033 'International Tables Vol C Tables 4.2.6.8 and 6.1.1.4'

loop_
_geom_angle_atom_site_label_1
_geom_angle_atom_site_label_2
_geom_angle_atom_site_label_3
_geom_angle
_geom_angle_site_symmetry_1
_geom_angle_site_symmetry_3
_geom_angle_publ_flag
I2 Cu1 I2 120.89(3) . 2_655 ?
I1 Cu1 I2 119.557(14) . 2_655 ?
I1 Cu1 I2 119.556(14) . . ?
C2 N2 C4 108.8(3) . . ?
C2 N2 C5 125.0(3) . . ?
C4 N2 C5 126.2(3) . . ?
C2 N1 C3 108.8(3) . . ?
C2 N1 C1 124.8(3) . . ?
C3 N1 C1 126.3(3) . . ?
N2 C2 N1 108.1(3) . . ?
N2 C2 H2 126.0 . . ?
N1 C2 H2 126.0 . . ?
N2 C4 H4 126.5 . . ?
C3 C4 N2 107.1(3) . . ?
C3 C4 H4 126.5 . . ?
N2 C5 H5A 109.5 . . ?
N2 C5 H5B 109.5 . . ?
N2 C5 H5C 109.5 . . ?
H5A C5 H5B 109.5 . . ?
H5A C5 H5C 109.5 . . ?
H5B C5 H5C 109.5 . . ?
N1 C3 H3 126.4 . . ?
C4 C3 N1 107.2(3) . . ?
C4 C3 H3 126.4 . . ?
N1 C1 H1A 109.5 . . ?
N1 C1 H1B 109.5 . . ?
N1 C1 H1C 109.5 . . ?
H1A C1 H1B 109.5 . . ?
H1A C1 H1C 109.5 . . ?
H1B C1 H1C 109.5 . . ?

loop_
_geom_bond_atom_site_label_1
_geom_bond_atom_site_label_2
_geom_bond_distance
_geom_bond_site_symmetry_2
_geom_bond_publ_flag
I2 Cu1 2.5484(4) . ?
I1 Cu1 2.5191(8) . ?
N2 C2 1.324(4) . ?
N2 C4 1.379(4) . ?
N2 C5 1.467(5) . ?
N1 C2 1.326(4) . ?
N1 C3 1.376(4) . ?
N1 C1 1.460(5) . ?
C2 H2 0.9500 . ?
C4 H4 0.9500 . ?
C4 C3 1.334(5) . ?
C5 H5A 0.9800 . ?
C5 H5B 0.9800 . ?
C5 H5C 0.9800 . ?
C3 H3 0.9500 . ?
C1 H1A 0.9800 . ?
C1 H1B 0.9800 . ?
C1 H1C 0.9800 . ?

loop_
_geom_torsion_atom_site_label_1
_geom_torsion_atom_site_label_2
_geom_torsion_atom_site_label_3
_geom_torsion_atom_site_label_4
_geom_torsion
_geom_torsion_site_symmetry_1
_geom_torsion_site_symmetry_2
_geom_torsion_site_symmetry_3
_geom_torsion_site_symmetry_4
_geom_torsion_publ_flag
N2 C4 C3 N1 -0.1(4) . . . . ?
C2 N2 C4 C3 0.6(4) . . . . ?
C2 N1 C3 C4 -0.4(4) . . . . ?
C4 N2 C2 N1 -0.9(4) . . . . ?
C5 N2 C2 N1 -178.0(4) . . . . ?
C5 N2 C4 C3 177.7(4) . . . . ?
C3 N1 C2 N2 0.8(4) . . . . ?
C1 N1 C2 N2 178.0(3) . . . . ?
C1 N1 C3 C4 -177.6(3) . . . . ?
